data_7109415
loop_
_publ_author_name
'Rajendra S. Ghadwal'
'Ramachandran Azhakar'
'Kevin Propper'
'Birger Dittrich'
'Michael John'

_publ_section_title
;
 Selective functionalization of a bis-silylene
;
_journal_name_full Chem.Commun.
_journal_page_first 5987
_journal_paper_doi 10.1039/c3cc43199a
_journal_volume 49
_journal_year 2013
_chemical_formula_moiety '2(C72 H98 N2 Si2), 0.5(C10 H24), 2(C5 H12), 4.4(H O)'
_chemical_formula_sum 'C159 H236.4 N4 O4.4 Si4'
_chemical_formula_weight 2386.68
_chemical_name_systematic
;
?
;
_space_group_IT_number 2
_symmetry_cell_setting triclinic
_symmetry_Int_Tables_number 2
_symmetry_space_group_name_Hall '-P 1'
_symmetry_space_group_name_H-M 'P -1'
_audit_creation_method XDCIF
_cell_angle_alpha 83.1293(10)
_cell_angle_beta 82.5499(10)
_cell_angle_gamma 77.0899(10)
_cell_formula_units_Z 1
_cell_length_a 13.0998(2)
_cell_length_b 16.8761(3)
_cell_length_c 17.1623(2)
_cell_measurement_reflns_used 9782
_cell_measurement_temperature 100
_cell_measurement_theta_max 66.9976
_cell_measurement_theta_min 2.6081
_cell_volume 3650.83(10)
_computing_cell_refinement 'Apex2 (Bruker AXS, 2008)'
_computing_data_collection 'Apex2 (Bruker AXS, 2008)'
_computing_molecular_graphics 'MolecoolQt (Huebschle et al, 2011)'
_computing_publication_material 'enCIFer 1.3, CCDC, 2008'
_computing_structure_refinement 'Koritsanszky et al, (2003)'
_computing_structure_solution 'SHELXS-97 (Sheldrick, 2008)'
_diffrn_ambient_temperature 100(2)
_diffrn_detector_area_resol_mean 0
_diffrn_measured_fraction_theta_full 0.978
_diffrn_measurement_device_type 'Bruker SMART 6000'
_diffrn_measurement_method '\o and \f scans'
_diffrn_orient_matrix_UB_11 5.2765380e-03
_diffrn_orient_matrix_UB_12 -5.0798450e-02
_diffrn_orient_matrix_UB_13 3.7129089e-02
_diffrn_orient_matrix_UB_21 -7.3185451e-02
_diffrn_orient_matrix_UB_22 2.0707928e-02
_diffrn_orient_matrix_UB_23 2.4588488e-02
_diffrn_orient_matrix_UB_31 -2.8631330e-02
_diffrn_orient_matrix_UB_32 -2.6817629e-02
_diffrn_orient_matrix_UB_33 -3.8737699e-02
_diffrn_radiation_monochromator 'INCOATEC multilayer optics'
_diffrn_radiation_source 'rotating anode'
_diffrn_radiation_type CuK\a
_diffrn_radiation_wavelength 1.54178
_diffrn_reflns_av_R_equivalents 0.0310
_diffrn_reflns_av_sigmaI/netI 0.0243
_diffrn_reflns_limit_h_max 15
_diffrn_reflns_limit_h_min -15
_diffrn_reflns_limit_k_max 19
_diffrn_reflns_limit_k_min -20
_diffrn_reflns_limit_l_max 20
_diffrn_reflns_limit_l_min -20
_diffrn_reflns_number 58445
_diffrn_reflns_theta_full 66.0
_diffrn_reflns_theta_max 67.40
_diffrn_reflns_theta_min 2.61
_diffrn_standards_decay_% 0
_diffrn_standards_interval_count 0
_diffrn_standards_interval_time 0
_diffrn_standards_number 0
_exptl_absorpt_coefficient_mu 0.777
_exptl_absorpt_correction_T_max 0.9999
_exptl_absorpt_correction_T_min 0.8502
_exptl_absorpt_correction_type multi-scan
_exptl_absorpt_process_details 'SADABS (Sheldrick, 2009)'
_exptl_crystal_colour yellow
_exptl_crystal_density_diffrn 1.0856
_exptl_crystal_density_method 'not measured'
_exptl_crystal_description brick
_exptl_crystal_F_000 1309.6
_exptl_crystal_size_max 0.03
_exptl_crystal_size_mid 0.01
_exptl_crystal_size_min 0.01
_refine_diff_density_max 0.376
_refine_diff_density_min -0.458
_refine_diff_density_rms 0.047
_refine_ls_extinction_method none
_refine_ls_goodness_of_fit_ref 4.4562
_refine_ls_matrix_type full
_refine_ls_number_parameters 1047
_refine_ls_number_reflns 9735
_refine_ls_number_restraints 0
_refine_ls_R_factor_all 0.0787
_refine_ls_R_factor_gt 0.0528
_refine_ls_shift/su_max 0
_refine_ls_structure_factor_coef F
_refine_ls_weighting_details
;
calc w1 = 1/[s^2^(Fo)]
;
_refine_ls_weighting_scheme calc
_refine_ls_wR_factor_obs 0
_refine_ls_wR_factor_ref 0.0544
_reflns_number_gt 9735
_reflns_number_total 12849
_reflns_threshold_expression F>3(\s)F
_cod_data_source_file c3cc43199a.txt
_cod_data_source_block n4o
_cod_original_cell_volume 3650.83(13)
_cod_original_formula_sum 'C159 H236.40 N4 O4.40 Si4'
_cod_database_code 7109415
_computing_aspherical_atom_model 'Invariomtool (Huebschle et al, 2007)'

loop_
_symmetry_equiv_pos_as_xyz
+X,+Y,+Z
-X,-Y,-Z

loop_
_atom_local_axes_label
_atom_local_axes_atom0
_atom_local_axes_ax1
_atom_local_axes_atom1
_atom_local_axes_atom2
_atom_local_axes_ax2
SI(2) SI(1) Z SI(2) O(3) X
SI(1) SI(2) Z SI(1) O(1) X
SI(3) SI(4) Z SI(3) O(1') X
SI(4) SI(3) Z SI(4) O(3') X
O(1) SI(1) X O(1) H(1) Y
O(2) SI(1) X O(2) H(2) Y
O(3) SI(2) X O(3) H(3) Y
O(4) SI(2) X O(4) H(4) Y
O(1') SI(3) X O(1') H(1') Y
O(2') SI(3) X O(2') H(2') Y
O(3') SI(4) X O(3') H(3') Y
O(4') SI(4) X O(4') H(4') Y
N(1) C(1) Z N(1) SI(3) Y
N(2) C(37) Z N(2) SI(1) Y
C(1) N(1) Z C(1) C(2) Y
C(2) C(18) X C(2) C(1) Y
C(3) C(4) X C(3) C(14) Y
C(4) C(8) X C(4) C(3) Y
C(8) C(9) Y C(8) C(4) X
C(7) C(5) Z C(7) H(7A) X
C(6) C(5) Z C(6) H(6C) X
C(5) C(4) X C(5) H(5) Y
C(9) C(8) X C(9) C(13) Y
C(10) C(9) X C(10) H(10) Y
C(11) C(10) Z C(11) H(11B) X
C(12) C(10) Z C(12) H(12A) X
C(14) C(13) X C(14) C(3) Y
C(13) C(9) Y C(13) C(14) X
C(16) C(15) Z C(16) H(16A) X
C(15) C(17) X C(15) H(15) Y
C(17) C(15) Z C(17) H(17C) X
C(18) C(19) X C(18) C(2) Y
C(19) C(18) X C(19) C(20) Y
C(20) C(19) X C(20) C(21) Y
C(21) C(20) X C(21) C(1) Y
C(34) C(33) X C(34) H(34) Y
C(35) C(34) Z C(35) H(35A) X
C(37) N(2) Z C(37) C(38) Y
C(36) C(34) Z C(36) H(36B) X
C(38) C(54) X C(38) C(37) Y
C(39) C(40) X C(39) C(51) Y
C(40) C(44) X C(40) C(39) Y
C(41) C(40) X C(41) C(43) Y
C(42) C(41) Z C(42) H(42B) Y
C(43) C(41) Z C(43) H(43A) Y
C(44) C(45) Y C(44) C(40) X
C(45) C(44) X C(45) C(49) Y
C(46) C(45) X C(46) C(48) Y
C(47) C(46) Z C(47) H(47B) Y
C(48) C(46) Z C(48) H(48B) Y
C(49) C(45) X C(49) C(50) Y
C(50) C(49) X C(50) C(39) Y
C(51) C(50) X C(51) C(52) Y
C(52) C(51) Z C(52) H(52B) Y
C(53) C(51) Z C(53) H(53B) Y
C(54) C(55) X C(54) C(56) Y
C(55) C(56) X C(55) C(54) Y
C(56) C(55) X C(56) C(57) Y
C(57) C(56) X C(57) C(37) Y
C(58) C(69) X C(58) C(59) Y
C(59) C(63) X C(59) C(58) Y
C(60) C(59) X C(60) C(62) Y
C(61) C(60) Z C(61) H(61C) Y
C(62) C(60) Z C(62) H(62A) Y
C(63) C(64) X C(63) C(59) Y
C(64) C(68) X C(64) C(63) Y
C(65) C(64) Z C(65) C(66) Y
C(66) C(65) Z C(66) H(66B) Y
C(67) C(65) Z C(67) H(67B) Y
C(68) C(69) X C(68) C(64) Y
C(69) C(58) X C(69) C(68) Y
C(70) C(69) X C(70) C(71) Y
C(71) C(70) Z C(71) H(71C) Y
C(72) C(70) Z C(72) H(72A) Y
C(28) C(32) X C(28) C(29) Y
C(27) C(28) X C(27) C(23) Y
C(26) C(24) Z C(26) H(26F) Y
C(22) C(33) X C(22) C(23) Y
C(23) C(27) X C(23) C(22) Y
C(25) C(24) Z C(25) H(25D) Y
C(24) C(23) X C(24) C(25) Y
C(29) C(28) Z C(29) H(29) Y
C(30) C(29) Z C(30) H(30A) Y
C(31) C(29) Z C(31) H(31B) Y
C(32) C(33) X C(32) C(28) Y
C(33) C(32) X C(33) C(22) Y
C(22') C(33') X C(22') C(23') Y
C(23') C(27') X C(23') C(22') Y
C(27') C(28') X C(27') C(23') Y
C(28') C(32') X C(28') C(29') Y
C(32') C(33') X C(32') C(28') Y
C(33') C(32') X C(33') C(22') Y
C(29') C(28') Z C(29') H(29') Y
C(30') C(29') Z C(30') C(30) Y
C(31') C(29') Z C(31') H(31F) Y
C(24') C(23') X C(24') C(25') Y
C(25') C(24') Z C(25') H(25B) Y
C(26') C(24') Z C(26') H(26B) Y
C(1A) C(1B) Z C(1A) H(103) Y
C(1C) C(1D) X C(1C) C(1B) Y
C(1B) C(1A) X C(1B) C(1C) Y
C(1D) C(1E) X C(1D) C(1C) Y
C(1E) C(1D) Z C(1E) H(108) Y
C(2A) C(2B) Z C(2A) H(127) Y
C(2E) C(2D) Z C(2E) H(113) Y
C(2B) C(2C) X C(2B) C(2A) Y
C(2C) C(2D) X C(2C) C(2B) Y
C(2D) C(2E) X C(2D) C(2C) Y
C(3A) C(3B) Z C(3A) H(118) Y
C(3C) C(3D) X C(3C) C(3B) Y
C(3B) C(3C) X C(3B) C(3A) Y
C(3D) C(3E) X C(3D) C(3C) Y
C(3E) C(3D) Z C(3E) H(110) Y
H(1) O(1) Z H(1) O(4') Y
H(2) O(2) Z H(2) O(1') Y
H(3) O(3) Z H(3) H(2') Y
H(4) O(4) Z H(4) O(3') Y
H(1') O(1') Z H(1') H(71B) Y
H(2') O(2') Z H(2') H(17A) Y
H(3') O(3') Z H(3') H(42A) Y
H(4') O(4') Z H(4') H(36A) Y
H(8) C(8) Z H(8) C(9) Y
H(7A) C(7) Z H(7A) H(7B) Y
H(7B) C(7) Z H(7B) H(7A) Y
H(7C) C(7) Z H(7C) H(7B) Y
H(6A) C(6) Z H(6A) H(6C) Y
H(6B) C(6) Z H(6B) H(6A) Y
H(6C) C(6) Z H(6C) H(6A) Y
H(5) C(5) Z H(5) C(4) Y
H(10) C(10) Z H(10) C(11) Y
H(11A) C(11) Z H(11A) H(11B) Y
H(11B) C(11) Z H(11B) H(11C) Y
H(11C) C(11) Z H(11C) H(11B) Y
H(12A) C(12) Z H(12A) H(12B) Y
H(12B) C(12) Z H(12B) H(12A) Y
H(12C) C(12) Z H(12C) H(12A) Y
H(13) C(13) Z H(13) C(9) Y
H(16A) C(16) Z H(16A) H(16B) Y
H(16B) C(16) Z H(16B) H(16A) Y
H(16C) C(16) Z H(16C) H(16B) Y
H(15) C(15) Z H(15) C(17) Y
H(17A) C(17) Z H(17A) H(2') Y
H(17B) C(17) Z H(17B) H(17C) Y
H(17C) C(17) Z H(17C) H(17B) Y
H(18) C(18) Z H(18) C(19) Y
H(19) C(19) Z H(19) C(20) Y
H(20) C(20) Z H(20) C(19) Y
H(34) C(34) Z H(34) C(33) Y
H(35A) C(35) Z H(35A) H(35C) Y
H(35B) C(35) Z H(35B) H(35C) Y
H(35C) C(35) Z H(35C) H(35A) Y
H(36A) C(36) Z H(36A) H(4') Y
H(36B) C(36) Z H(36B) H(36A) Y
H(36C) C(36) Z H(36C) H(36A) Y
H(41) C(41) Z H(41) C(43) Y
H(42A) C(42) Z H(42A) H(3') Y
H(42B) C(42) Z H(42B) H(42C) Y
H(42C) C(42) Z H(42C) H(42B) Y
H(43A) C(43) Z H(43A) H(43C) Y
H(43B) C(43) Z H(43B) H(43C) Y
H(43C) C(43) Z H(43C) H(43A) Y
H(44) C(44) Z H(44) C(40) Y
H(46) C(46) Z H(46) C(48) Y
H(47A) C(47) Z H(47A) H(47C) Y
H(47B) C(47) Z H(47B) H(47C) Y
H(47C) C(47) Z H(47C) H(47B) Y
H(48A) C(48) Z H(48A) H(48B) Y
H(48B) C(48) Z H(48B) H(48A) Y
H(48C) C(48) Z H(48C) H(48A) Y
H(49) C(49) Z H(49) C(45) Y
H(51) C(51) Z H(51) C(50) Y
H(52A) C(52) Z H(52A) H(52B) Y
H(52B) C(52) Z H(52B) H(52A) Y
H(52C) C(52) Z H(52C) H(52A) Y
H(53A) C(53) Z H(53A) H(53C) Y
H(53B) C(53) Z H(53B) H(53A) Y
H(53C) C(53) Z H(53C) H(53A) Y
H(54) C(54) Z H(54) C(55) Y
H(55) C(55) Z H(55) C(56) Y
H(56) C(56) Z H(56) C(55) Y
H(60) C(60) Z H(60) C(59) Y
H(61A) C(61) Z H(61A) H(61C) Y
H(61B) C(61) Z H(61B) H(61A) Y
H(61C) C(61) Z H(61C) H(61A) Y
H(62A) C(62) Z H(62A) H(62C) Y
H(62B) C(62) Z H(62B) H(62C) Y
H(62C) C(62) Z H(62C) H(62B) Y
H(63) C(63) Z H(63) C(64) Y
H(65) C(65) Z H(65) C(66) Y
H(66A) C(66) Z H(66A) H(66B) Y
H(66B) C(66) Z H(66B) H(66C) Y
H(66C) C(66) Z H(66C) H(66B) Y
H(67A) C(67) Z H(67A) H(67C) Y
H(67B) C(67) Z H(67B) H(67C) Y
H(67C) C(67) Z H(67C) H(67A) Y
H(68) C(68) Z H(68) C(64) Y
H(70) C(70) Z H(70) C(71) Y
H(71A) C(71) Z H(71A) H(71B) Y
H(71B) C(71) Z H(71B) H(1') Y
H(71C) C(71) Z H(71C) H(71B) Y
H(72A) C(72) Z H(72A) H(72C) Y
H(72B) C(72) Z H(72B) H(72A) Y
H(72C) C(72) Z H(72C) H(72A) Y
H(27) C(27) Z H(27) C(28) Y
H(26A) C(26) Z H(26A) C(22) Y
H(26B) C(26) Z H(26B) C(26') Y
H(26C) C(26) Z H(26C) C(22) Y
H(25A) C(25) Z H(25A) C(24) Y
H(25B) C(25) Z H(25B) C(25') Y
H(25C) C(25) Z H(25C) C(24) Y
H(24) C(24) Z H(24) C(29) Y
H(29) C(29) Z H(29) H(31E) Y
H(30A) C(30) Z H(30A) C(31) Y
H(30B) C(30) Z H(30B) C(31) Y
H(30C) C(30) Z H(30C) C(30') Y
H(31A) C(31) Z H(31A) C(32) Y
H(31B) C(31) Z H(31B) H(31F) Y
H(31C) C(31) Z H(31C) C(32) Y
H(32) C(32) Z H(32) C(33) Y
H(27') C(27') Z H(27') C(28') Y
H(32') C(32') Z H(32') C(33) Y
H(29') C(29') Z H(29') C(30') Y
H(30D) C(30') Z H(30D) C(31') Y
H(30E) C(30') Z H(30E) C(31') Y
H(30F) C(30') Z H(30F) H(29) Y
H(31D) C(31') Z H(31D) C(31) Y
H(31E) C(31') Z H(31E) H(29) Y
H(31F) C(31') Z H(31F) C(31) Y
H(24') C(24') Z H(24') C(25') Y
H(25D) C(25) Z H(25D) C(24) Y
H(25E) C(25') Z H(25E) C(26') Y
H(25F) C(25') Z H(25F) C(26') Y
H(26D) C(26') Z H(26D) C(26) Y
H(26E) C(26') Z H(26E) C(1A) Y
H(26F) C(26') Z H(26F) C(22) Y
H(101) C(1A) Z H(101) H(102) Y
H(102) C(1A) Z H(102) H(101) Y
H(103) C(1A) Z H(103) H(101) Y
H(1C) C(1C) Z H(1C) H(104) Y
H(104) C(1C) Z H(104) H(1C) Y
H(1B) C(1B) Z H(1B) H(105) Y
H(105) C(1B) Z H(105) H(1B) Y
H(1D) C(1D) Z H(1D) H(106) Y
H(106) C(1D) Z H(106) H(1D) Y
H(107) C(1E) Z H(107) H(109) Y
H(108) C(1E) Z H(108) H(109) Y
H(109) C(1E) Z H(109) H(108) Y
H(116) C(2A) Z H(116) C(2E) Y
H(117) C(2A) Z H(117) H(127) Y
H(118) C(2A) Z H(118) C(3A) Y
H(110) C(2E) Z H(110) H(115) Y
H(111) C(2E) Z H(111) H(113) Y
H(112) C(2E) Z H(112) C(3E) Y
H(119) C(2B) Z H(119) C(2C) Y
H(120) C(2B) Z H(120) C(2C) Y
H(121) C(2C) Z H(121) H(131) Y
H(122) C(2C) Z H(122) C(3C) Y
H(123) C(2D) Z H(123) C(3A) Y
H(124) C(2D) Z H(124) C(3A) Y
H(125) C(3A) Z H(125) C(3C) Y
H(126) C(3A) Z H(126) C(2A) Y
H(127) C(3A) Z H(127) C(2A) Y
H(128) C(3C) Z H(128) C(3B) Y
H(129) C(3C) Z H(129) C(3B) Y
H(130) C(3B) Z H(130) C(3D) Y
H(131) C(3B) Z H(131) H(121) Y
H(132) C(3D) Z H(132) H(110) Y
H(133) C(3D) Z H(133) H(123) Y
H(113) C(3E) Z H(113) C(2E) Y
H(114) C(3E) Z H(114) H(112) Y
H(115) C(3E) Z H(115) H(1) Y

loop_
_atom_site_aniso_label
_atom_site_aniso_U_11
_atom_site_aniso_U_22
_atom_site_aniso_U_33
_atom_site_aniso_U_23
_atom_site_aniso_U_13
_atom_site_aniso_U_12
SI(2) 0.0260(4) 0.0390(5) 0.0321(4) -0.0040(3) -0.0066(3) -0.0044(4)
SI(1) 0.0250(4) 0.0370(5) 0.0278(4) -0.0031(3) -0.0064(3) -0.0042(4)
SI(3) 0.0217 0.0326 0.0232 -0.0026 -0.0059 -0.0034
SI(4) 0.0217 0.0326 0.0232 -0.0026 -0.0059 -0.0034
O(1) 0.0370(10) 0.0470(10) 0.0290(10) -0.0060(10) -0.0060(10) 0.0070(10)
O(2) 0.0380(10) 0.055(2) 0.0340(10) -0.0050(10) -0.0060(10) -0.0220(10)
O(3) 0.036(6) 0.038(7) 0.026(5) 0.000(5) -0.001(5) 0.021(6)
O(4) 0.044(7) 0.069(9) 0.034(6) 0.008(6) -0.013(5) -0.039(7)
O(1') 0.0357 0.0451 0.0309 -0.0058 -0.0059 0.0067
O(2') 0.038 0.0516 0.0337 -0.0041 -0.0064 -0.019
O(3') 0.0357 0.0451 0.0309 -0.0058 -0.0059 0.0067
O(4') 0.038 0.0516 0.0337 -0.0041 -0.0064 -0.019
N(1) 0.0240(10) 0.0340(10) 0.0280(10) -0.0040(10) -0.0060(10) -0.0060(10)
N(2) 0.0230(10) 0.0300(10) 0.0310(10) -0.0030(10) -0.0070(10) -0.0030(10)
C(1) 0.0220(10) 0.0250(10) 0.0270(10) -0.0040(10) -0.0040(10) -0.0030(10)
C(2) 0.0220(10) 0.0290(10) 0.0300(10) -0.0050(10) -0.0040(10) -0.0060(10)
C(3) 0.025(2) 0.027(2) 0.032(2) -0.0030(10) -0.0080(10) -0.0060(10)
C(4) 0.022(2) 0.029(2) 0.0390(10) -0.0040(10) -0.0060(10) -0.0040(10)
C(8) 0.0220(10) 0.032(2) 0.0440(10) -0.0030(10) -0.0060(10) -0.0070(10)
C(7) 0.041(2) 0.044(2) 0.063(2) 0.008(2) -0.017(2) -0.003(2)
C(6) 0.033(2) 0.035(2) 0.065(2) -0.001(2) -0.005(2) 0.002(2)
C(5) 0.028(3) 0.031(3) 0.049(3) 0.000(2) -0.0030(10) -0.001(2)
C(9) 0.031(2) 0.031(2) 0.0330(10) -0.0030(10) -0.0060(10) -0.0110(10)
C(10) 0.033(2) 0.039(2) 0.043(2) -0.003(2) -0.005(2) -0.018(2)
C(11) 0.074(3) 0.048(2) 0.051(2) -0.007(2) 0.015(2) -0.029(2)
C(12) 0.033(2) 0.050(2) 0.048(2) -0.008(2) -0.0010(10) -0.013(2)
C(14) 0.0250(10) 0.027(2) 0.0320(10) -0.0040(10) -0.0090(10) -0.0040(10)
C(13) 0.029(2) 0.028(2) 0.0320(10) -0.0030(10) -0.0080(10) -0.0040(10)
C(16) 0.052(2) 0.115(4) 0.070(2) -0.053(2) -0.016(2) 0.027(2)
C(15) 0.029(2) 0.032(2) 0.0400(10) -0.0040(10) -0.0040(10) 0.0010(10)
C(17) 0.035(2) 0.084(3) 0.053(2) 0.005(2) -0.0080(10) 0.008(2)
C(18) 0.029(2) 0.045(2) 0.030(2) -0.0080(10) -0.0040(10) -0.0120(10)
C(19) 0.042(2) 0.053(2) 0.027(3) -0.004(2) -0.005(2) -0.022(3)
C(20) 0.030(2) 0.038(2) 0.034(2) -0.0030(10) -0.0030(10) -0.0120(10)
C(21) 0.0230(10) 0.0280(10) 0.0280(10) -0.0030(10) -0.0030(10) -0.0050(10)
C(34) 0.037(2) 0.031(2) 0.043(2) -0.0050(10) -0.0050(10) -0.0040(10)
C(35) 0.048(2) 0.046(2) 0.056(2) 0.008(2) -0.014(2) -0.002(2)
C(37) 0.0250(10) 0.0230(10) 0.0270(10) -0.0030(10) -0.0080(10) -0.0020(10)
C(36) 0.053(2) 0.059(2) 0.061(2) -0.019(2) -0.005(2) 0.004(2)
C(38) 0.027(2) 0.023(2) 0.032(2) -0.0010(10) -0.0100(10) 0.001(2)
C(39) 0.028(3) 0.024(2) 0.027(2) -0.002(2) -0.003(2) 0.000(2)
C(40) 0.027(2) 0.026(2) 0.032(3) 0.001(2) -0.006(2) -0.001(2)
C(41) 0.031(3) 0.037(4) 0.040(3) -0.002(3) -0.004(3) -0.010(3)
C(42) 0.053(2) 0.090(4) 0.053(3) -0.027(2) 0.020(4) -0.034(2)
C(43) 0.041(3) 0.081(3) 0.058(2) -0.032(4) -0.004(2) -0.015(2)
C(44) 0.040(3) 0.027(3) 0.034(2) 0.000(2) -0.009(2) 0.008(3)
C(45) 0.037(2) 0.033(2) 0.035(2) -0.0050(10) -0.0110(10) 0.006(2)
C(46) 0.036(4) 0.039(4) 0.055(4) 0.001(3) -0.012(3) 0.003(3)
C(47) 0.057(4) 0.071(4) 0.046(5) 0.010(2) -0.019(2) 0.007(2)
C(48) 0.120(6) 0.046(4) 0.180(6) -0.035(4) -0.107(4) 0.031(3)
C(49) 0.034(3) 0.035(3) 0.037(2) -0.008(2) -0.012(2) 0.003(3)
C(50) 0.028(2) 0.029(2) 0.035(3) -0.004(2) -0.008(2) 0.000(2)
C(51) 0.036(3) 0.037(4) 0.042(4) -0.010(3) -0.005(3) -0.010(3)
C(52) 0.043(2) 0.051(3) 0.059(2) -0.008(2) -0.011(3) -0.021(2)
C(53) 0.078(3) 0.065(4) 0.034(4) -0.005(2) 0.009(3) -0.035(2)
C(54) 0.043(3) 0.033(3) 0.028(4) -0.003(2) -0.007(3) 0.003(3)
C(55) 0.053(3) 0.036(3) 0.027(4) -0.004(3) -0.012(3) 0.000(4)
C(56) 0.046(3) 0.030(3) 0.031(4) 0.003(2) -0.017(2) -0.003(3)
C(57) 0.030(2) 0.026(2) 0.034(2) -0.0030(10) -0.0130(10) 0.004(2)
C(58) 0.026(2) 0.028(2) 0.0390(10) -0.0030(10) -0.0110(10) -0.0020(10)
C(59) 0.028(2) 0.035(2) 0.053(3) -0.004(2) -0.014(2) -0.002(2)
C(60) 0.036(4) 0.043(4) 0.069(4) -0.008(4) -0.020(4) -0.008(4)
C(61) 0.055(3) 0.056(3) 0.072(3) -0.001(3) -0.014(3) -0.028(3)
C(62) 0.044(2) 0.059(3) 0.071(3) -0.009(3) -0.020(4) -0.016(2)
C(63) 0.028(3) 0.037(3) 0.059(3) -0.007(3) -0.011(2) 0.001(3)
C(64) 0.035(3) 0.034(2) 0.050(3) -0.003(3) -0.014(2) 0.002(2)
C(65) 0.045(4) 0.042(4) 0.053(4) -0.016(4) -0.013(4) -0.011(4)
C(66) 0.045(3) 0.053(3) 0.059(4) -0.012(3) -0.005(3) -0.006(2)
C(67) 0.048(2) 0.041(2) 0.085(3) -0.015(3) -0.023(3) 0.012(3)
C(68) 0.032(3) 0.031(3) 0.044(3) -0.006(2) -0.010(2) -0.001(3)
C(69) 0.029(3) 0.030(2) 0.042(2) -0.007(2) -0.011(2) -0.002(2)
C(70) 0.027(4) 0.037(3) 0.037(3) -0.003(3) -0.006(3) -0.005(3)
C(71) 0.038(2) 0.061(3) 0.050(2) -0.015(3) -0.012(2) -0.015(3)
C(72) 0.052(3) 0.060(3) 0.039(3) 0.002(3) -0.012(2) -0.022(2)
C(28) 0.0321 0.0333 0.0372 -0.0024 -0.0021 -0.01
C(27) 0.0238 0.0374 0.0499 -0.0027 -0.006 -0.0057
C(26) 0.0363 0.0326 0.0654 -0.0114 -0.007 0.0014
C(22) 0.0257 0.0326 0.0278 -0.0001 -0.0009 -0.0083
C(23) 0.0298 0.0329 0.0391 -0.0027 -0.0033 -0.0066
C(25) 0.0416 0.0486 0.058 -0.0201 -0.0012 0.0006
C(24) 0.0293 0.038 0.0482 -0.0057 -0.0028 -0.0055
C(29) 0.0333 0.0369 0.0507 -0.0089 -0.0069 -0.01
C(30) 0.0456 0.0504 0.0562 0.0084 -0.0186 -0.0236
C(31) 0.0317 0.0451 0.0477 -0.0086 -0.0049 -0.0056
C(32) 0.0302 0.0297 0.0357 -0.0025 0.0013 -0.0069
C(33) 0.0275 0.033 0.0303 -0.0006 0 -0.0072
C(22') 0.0257 0.0326 0.0278 -0.0001 -0.0009 -0.0083
C(23') 0.0298 0.0329 0.0391 -0.0027 -0.0033 -0.0066
C(27') 0.0238 0.0374 0.0499 -0.0027 -0.006 -0.0057
C(28') 0.0321 0.0333 0.0372 -0.0024 -0.0021 -0.01
C(32') 0.0302 0.0297 0.0357 -0.0025 0.0013 -0.0069
C(33') 0.0275 0.033 0.0303 -0.0006 0 -0.0072
C(29') 0.0333 0.0369 0.0507 -0.0089 -0.0069 -0.01
C(30') 0.0456 0.0504 0.0562 0.0084 -0.0186 -0.0236
C(31') 0.0317 0.0451 0.0477 -0.0086 -0.0049 -0.0056
C(24') 0.0293 0.038 0.0482 -0.0057 -0.0028 -0.0055
C(25') 0.0416 0.0486 0.058 -0.0201 -0.0012 0.0006
C(26') 0.0363 0.0326 0.0654 -0.0114 -0.007 0.0014
C(1A) 0.0881 0.0614 0.1657 -0.0019 -0.03 -0.016
C(1C) 0.0785 0.0522 0.0852 -0.0012 0.0014 -0.017
C(1B) 0.0945 0.0761 0.1322 0.0262 -0.0308 -0.0394
C(1D) 0.1034 0.0934 0.1267 0.049 -0.0432 -0.0437
C(1E) 0.0809 0.0477 0.0982 -0.0012 -0.0115 -0.0123
C(2A) 0.0881 0.0614 0.1657 -0.0019 -0.03 -0.016
C(2E) 0.0809 0.0477 0.0982 -0.0012 -0.0115 -0.0123
C(2B) 0.0945 0.0761 0.1322 0.0262 -0.0308 -0.0394
C(2C) 0.0785 0.0522 0.0852 -0.0012 0.0014 -0.017
C(2D) 0.1034 0.0934 0.1267 0.049 -0.0432 -0.0437
C(3A) 0.0881 0.0614 0.1657 -0.0019 -0.03 -0.016
C(3C) 0.0785 0.0522 0.0852 -0.0012 0.0014 -0.017
C(3B) 0.0945 0.0761 0.1322 0.0262 -0.0308 -0.0394
C(3D) 0.1034 0.0934 0.1267 0.049 -0.0432 -0.0437
C(3E) 0.0809 0.0477 0.0982 -0.0012 -0.0115 -0.0123

loop_
_atom_site_label
_atom_site_fract_x
_atom_site_fract_y
_atom_site_fract_z
_atom_site_U_iso_or_equiv
_atom_site_occupancy
SI(2) 0.23156(6) 0.28665(5) 0.27299(4) 0.033 0.97
SI(1) 0.43120(6) 0.25618(5) 0.25711(4) 0.031 0.97
SI(3) 0.33002 0.34532 0.2559 0.027 0.03
SI(4) 0.33341 0.19359 0.27534 0.027 0.03
O(1) 0.5043(2) 0.16700(10) 0.27970(10) 0.04 0.9
O(2) 0.4998(2) 0.32490(10) 0.22420(10) 0.042 0.9
O(3) 0.1664(8) 0.3720(7) 0.2993(5) 0.037 0.17
O(4) 0.1674(9) 0.2207(8) 0.2580(6) 0.048 0.17
O(1') 0.43122 0.38513 0.25849 0.039 0.02
O(2') 0.22401 0.41376 0.24004 0.041 0.02
O(3') 0.23373 0.16012 0.3213 0.039 0.01
O(4') 0.434 0.12653 0.24347 0.041 0.01
N(1) 0.3335(2) 0.27110(10) 0.33550(10) 0.029 1
N(2) 0.3330(2) 0.26990(10) 0.19430(10) 0.029 1
C(1) 0.3336(2) 0.25960(10) 0.41790(10) 0.025 1
C(2) 0.3994(2) 0.2952(2) 0.45600(10) 0.027 1
C(3) 0.4672(2) 0.3500(2) 0.41140(10) 0.028 1
C(4) 0.5763(2) 0.3207(2) 0.39190(10) 0.031 1
C(8) 0.6355(2) 0.3738(2) 0.3498(2) 0.033 1
C(7) 0.6831(2) 0.2351(2) 0.4934(2) 0.051 1
C(6) 0.7134(2) 0.1941(2) 0.3559(2) 0.047 1
C(5) 0.6311(4) 0.2340(3) 0.4188(2) 0.037 1
C(9) 0.5907(2) 0.4550(2) 0.32700(10) 0.032 1
C(10) 0.6600(4) 0.5081(3) 0.2781(3) 0.038 1
C(11) 0.6120(3) 0.5976(2) 0.2743(2) 0.059 1
C(12) 0.6899(2) 0.4815(2) 0.1953(2) 0.044 1
C(14) 0.4220(2) 0.4333(2) 0.39280(10) 0.029 1
C(13) 0.4846(2) 0.4837(2) 0.35070(10) 0.03 1
C(16) 0.3084(3) 0.5103(3) 0.4978(2) 0.082 1
C(15) 0.3092(2) 0.4689(2) 0.42420(10) 0.035 1
C(17) 0.2460(2) 0.5255(2) 0.3649(2) 0.061 1
C(18) 0.3999(2) 0.2834(2) 0.5375(2) 0.035 1
C(19) 0.3350(4) 0.2381(3) 0.5850(3) 0.041 1
C(20) 0.2690(2) 0.2033(2) 0.5468(2) 0.035 1
C(21) 0.2681(2) 0.2125(2) 0.46600(10) 0.027 1
C(34) 0.3574(2) 0.0440(2) 0.4315(2) 0.038 1
C(35) 0.3506(2) -0.0079(2) 0.5110(2) 0.052 1
C(37) 0.3316(2) 0.2782(2) 0.11210(10) 0.026 1
C(36) 0.4202(3) -0.0094(2) 0.3689(2) 0.06 1
C(38) 0.4032(2) 0.2236(2) 0.0635(2) 0.028 1
C(39) 0.4833(3) 0.1540(4) 0.0959(2) 0.028 1
C(40) 0.4549(3) 0.0790(3) 0.1202(2) 0.03 1
C(41) 0.3462(6) 0.0657(5) 0.1121(7) 0.037 1
C(42) 0.2811(5) 0.0522(3) 0.1908(5) 0.066 1
C(43) 0.3525(3) -0.0053(5) 0.0637(4) 0.06 1
C(44) 0.5310(5) 0.0143(4) 0.1502(2) 0.035 1
C(45) 0.6339(4) 0.0213(3) 0.1539(2) 0.036 1
C(46) 0.7211(5) -0.0470(6) 0.1840(7) 0.045 1
C(47) 0.7214(3) -0.0483(3) 0.2712(6) 0.061 1
C(48) 0.7135(5) -0.1299(7) 0.1619(4) 0.117 1
C(49) 0.6619(4) 0.0951(4) 0.1262(2) 0.036 1
C(50) 0.5878(3) 0.1621(2) 0.0968(2) 0.031 1
C(51) 0.6251(6) 0.2401(4) 0.0618(6) 0.039 1
C(52) 0.7094(6) 0.2589(2) 0.1071(3) 0.051 1
C(53) 0.6688(4) 0.2318(2) -0.0246(6) 0.06 1
C(54) 0.3984(6) 0.2301(5) -0.0174(5) 0.036 1
C(55) 0.3237(9) 0.2903(7) -0.0536(5) 0.04 1
C(56) 0.2537(6) 0.3453(5) -0.0072(5) 0.037 1
C(57) 0.2573(2) 0.3407(2) 0.0747(2) 0.031 1
C(58) 0.1838(3) 0.4056(2) 0.1188(2) 0.032 1
C(59) 0.0773(3) 0.4036(3) 0.1394(2) 0.039 1
C(60) 0.0292(7) 0.3371(6) 0.1167(8) 0.049 1
C(61) -0.0355(5) 0.2954(4) 0.1827(5) 0.061 1
C(62) -0.0366(5) 0.3720(3) 0.0475(5) 0.058 1
C(63) 0.0122(5) 0.4661(5) 0.1809(3) 0.043 1
C(64) 0.0501(4) 0.5313(3) 0.2010(2) 0.041 1
C(65) -0.0201(7) 0.5981(6) 0.2480(8) 0.047 1
C(66) -0.0668(5) 0.5656(3) 0.3274(6) 0.054 1
C(67) -0.1039(6) 0.6496(4) 0.1973(4) 0.06 1
C(68) 0.1543(6) 0.5343(3) 0.1759(3) 0.037 1
C(69) 0.2223(3) 0.4731(3) 0.1361(3) 0.034 1
C(70) 0.3332(6) 0.4825(4) 0.1040(7) 0.035 1
C(71) 0.3849(4) 0.5268(3) 0.1552(4) 0.05 1
C(72) 0.3298(3) 0.5287(3) 0.0217(5) 0.051 1
C(28) 0.08426 0.07205 0.37011 0.035 0.8
C(27) 0.03957 0.14981 0.39117 0.038 0.8
C(26) -0.03746 0.33081 0.39716 0.046 0.8
C(22) 0.2043 0.1651 0.43027 0.029 0.8
C(23) 0.09609 0.19814 0.42177 0.035 0.8
C(25) -0.00941 0.26857 0.53505 0.051 0.8
C(24) 0.04323 0.28151 0.44927 0.04 0.8
C(29) 0.02213 0.02052 0.3364 0.041 0.8
C(30) -0.05481 -0.01153 0.39968 0.051 0.8
C(31) -0.03329 0.06562 0.26616 0.042 0.8
C(32) 0.1886 0.04 0.38273 0.033 0.8
C(33) 0.24964 0.08512 0.41269 0.031 0.8
C(22') 0.192 0.16795 0.44067 0.029 0.2
C(23') 0.08674 0.20549 0.43669 0.035 0.2
C(27') 0.01867 0.16412 0.41096 0.038 0.2
C(28') 0.05584 0.08523 0.38921 0.035 0.2
C(32') 0.1611 0.0477 0.39319 0.033 0.2
C(33') 0.22917 0.08906 0.41892 0.031 0.2
C(29') -0.02382 0.04115 0.3622 0.041 0.2
C(30') -0.00566 -0.04913 0.39657 0.051 0.2
C(31') -0.00386 0.04276 0.26723 0.042 0.2
C(24') 0.03742 0.28288 0.47104 0.04 0.2
C(25') -0.01464 0.2843 0.54979 0.051 0.2
C(26') -0.03954 0.35049 0.41126 0.046 0.2
C(1A) 0.04965 0.818 0.23074 0.107 1
C(1C) 0.24216 0.80474 0.24458 0.074 1
C(1B) 0.1512 0.76955 0.24969 0.102 1
C(1D) 0.34373 0.75908 0.26471 0.11 1
C(1E) 0.43461 0.79645 0.2549 0.078 1
C(2A) 0.08897 0.1427 0.00237 0.107 0.26
C(2E) -0.029 -0.11736 -0.02347 0.078 0.26
C(2B) 0.00695 0.09878 0.00014 0.102 0.26
C(2C) 0.028 0.01434 -0.01502 0.074 0.26
C(2D) -0.04719 -0.03042 -0.02598 0.11 0.26
C(3A) 0.04768 0.13155 0.03332 0.107 0.24
C(3C) 0.01228 -0.00639 0.01787 0.074 0.24
C(3B) 0.0513 0.06427 -0.012 0.102 0.24
C(3D) 0.0183 -0.07585 -0.02238 0.11 0.24
C(3E) -0.02416 -0.146 0.00988 0.078 0.24
H(1) 0.5524 0.14623 0.23609 0.048 0.9
H(2) 0.54026 0.34137 0.25974 0.048 0.9
H(3) 0.10733 0.40171 0.27296 0.045 0.17
H(4) 0.11442 0.2106 0.29972 0.053 0.17
H(1') 0.44653 0.41864 0.21105 0.047 0.02
H(2') 0.19356 0.44976 0.2801 0.047 0.02
H(3') 0.20647 0.11936 0.30101 0.047 0.01
H(4') 0.45924 0.08268 0.28185 0.047 0.01
H(8) 0.71888 0.35167 0.33449 0.04 1
H(7A) 0.7379 0.2763 0.48161 0.077 1
H(7B) 0.72584 0.17363 0.5112 0.077 1
H(7C) 0.62264 0.25615 0.54079 0.077 1
H(6A) 0.67757 0.19603 0.30149 0.071 1
H(6B) 0.74457 0.13063 0.37675 0.071 1
H(6C) 0.77735 0.22708 0.34444 0.071 1
H(5) 0.57173 0.19665 0.43326 0.045 1
H(10) 0.73248 0.49968 0.30625 0.044 1
H(11A) 0.54408 0.60895 0.24096 0.087 1
H(11B) 0.6693 0.63239 0.24469 0.087 1
H(11C) 0.587 0.61627 0.33377 0.087 1
H(12A) 0.74533 0.51627 0.16253 0.066 1
H(12B) 0.6194 0.49197 0.16463 0.066 1
H(12C) 0.72645 0.41671 0.19942 0.066 1
H(13) 0.44918 0.54702 0.33559 0.036 1
H(16A) 0.34352 0.56376 0.48236 0.123 1
H(16B) 0.35369 0.46766 0.53985 0.123 1
H(16C) 0.22738 0.52945 0.52422 0.123 1
H(15) 0.26939 0.41801 0.44114 0.042 1
H(17A) 0.24995 0.49584 0.31116 0.093 1
H(17B) 0.27906 0.58001 0.35107 0.093 1
H(17C) 0.1639 0.54274 0.38972 0.093 1
H(18) 0.45147 0.31043 0.56559 0.041 1
H(19) 0.3351 0.22951 0.64836 0.046 1
H(20) 0.21735 0.16822 0.58262 0.04 1
H(34) 0.39982 0.09133 0.43781 0.045 1
H(35A) 0.30247 -0.05232 0.50803 0.078 1
H(35B) 0.31495 0.03138 0.55772 0.078 1
H(35C) 0.42957 -0.04 0.52396 0.078 1
H(36A) 0.43072 0.02855 0.3136 0.089 1
H(36B) 0.37837 -0.05613 0.36016 0.089 1
H(36C) 0.4971 -0.03841 0.38823 0.089 1
H(41) 0.30389 0.12037 0.07975 0.043 1
H(42A) 0.28121 0.10126 0.22665 0.095 1
H(42B) 0.31649 -0.00627 0.2208 0.095 1
H(42C) 0.20031 0.05198 0.1815 0.095 1
H(43A) 0.39698 0.00464 0.00636 0.087 1
H(43B) 0.27329 -0.01038 0.05525 0.087 1
H(43C) 0.39208 -0.06052 0.09592 0.087 1
H(44) 0.50922 -0.04333 0.17122 0.043 1
H(46) 0.79666 -0.0347 0.15644 0.054 1
H(47A) 0.73055 0.01125 0.28378 0.092 1
H(47B) 0.78706 -0.09535 0.2913 0.092 1
H(47C) 0.64756 -0.06089 0.30238 0.092 1
H(48A) 0.70974 -0.12567 0.0989 0.169 1
H(48B) 0.64295 -0.14681 0.19382 0.169 1
H(48C) 0.78303 -0.17428 0.17841 0.169 1
H(49) 0.74188 0.10135 0.12732 0.043 1
H(51) 0.55684 0.29112 0.0648 0.045 1
H(52A) 0.78308 0.21475 0.09578 0.073 1
H(52B) 0.68419 0.25563 0.17041 0.073 1
H(52C) 0.72106 0.32027 0.08651 0.073 1
H(53A) 0.60698 0.22262 -0.05723 0.084 1
H(53B) 0.73529 0.17971 -0.02865 0.084 1
H(53C) 0.69471 0.28744 -0.04924 0.084 1
H(54) 0.45316 0.18798 -0.05362 0.043 1
H(55) 0.31917 0.29503 -0.11628 0.047 1
H(56) 0.19525 0.39231 -0.03436 0.043 1
H(60) 0.09469 0.29018 0.09344 0.059 1
H(61A) -0.10081 0.34105 0.206 0.086 1
H(61B) 0.01538 0.26835 0.22836 0.086 1
H(61C) -0.06441 0.24841 0.15943 0.086 1
H(62A) 0.01114 0.39933 -0.00051 0.084 1
H(62B) -0.10291 0.41801 0.06915 0.084 1
H(62C) -0.06487 0.32307 0.02661 0.084 1
H(63) -0.06957 0.46399 0.1978 0.051 1
H(65) 0.03027 0.63888 0.25821 0.055 1
H(66A) -0.12069 0.52833 0.31776 0.077 1
H(66B) -0.10819 0.61694 0.35964 0.077 1
H(66C) -0.00314 0.52926 0.35926 0.077 1
H(67A) -0.0666 0.67767 0.14353 0.089 1
H(67B) -0.15318 0.69715 0.23143 0.089 1
H(67C) -0.15191 0.61017 0.18147 0.089 1
H(68) 0.18394 0.58555 0.18898 0.044 1
H(70) 0.38234 0.42158 0.09796 0.041 1
H(71A) 0.46359 0.53045 0.1273 0.071 1
H(71B) 0.39 0.49251 0.21281 0.071 1
H(71C) 0.33748 0.58792 0.16114 0.071 1
H(72A) 0.40891 0.5359 -0.00235 0.073 1
H(72B) 0.27779 0.58887 0.02513 0.073 1
H(72C) 0.30013 0.49413 -0.01696 0.073 1
H(27) -0.04262 0.1744 0.38369 0.045 0.8
H(26A) -0.00045 0.33865 0.33681 0.069 0.8
H(26B) -0.06881 0.39053 0.41905 0.069 0.8
H(26C) -0.10147 0.29885 0.39804 0.069 0.8
H(25A) -0.06936 0.23272 0.53573 0.075 0.8
H(25B) -0.04602 0.32773 0.55654 0.075 0.8
H(25C) 0.05013 0.23616 0.57315 0.075 0.8
H(24) 0.10425 0.3162 0.4502 0.047 0.8
H(29) 0.07866 -0.03249 0.31494 0.047 0.8
H(30A) -0.09706 -0.0489 0.37366 0.073 0.8
H(30B) -0.11092 0.03972 0.42439 0.073 0.8
H(30C) -0.01175 -0.04843 0.44645 0.073 0.8
H(31A) 0.02454 0.08528 0.22065 0.063 0.8
H(31B) -0.09112 0.11888 0.28526 0.063 0.8
H(31C) -0.07303 0.02502 0.24224 0.063 0.8
H(32) 0.22379 -0.02178 0.36897 0.039 0.8
H(27') -0.06331 0.19335 0.40786 0.045 0.2
H(32') 0.19005 -0.01375 0.37626 0.039 0.2
H(29') -0.10449 0.07257 0.38012 0.047 0.2
H(30D) -0.06796 -0.06877 0.37231 0.073 0.2
H(30E) -0.03273 -0.04614 0.45924 0.073 0.2
H(30F) 0.07682 -0.07847 0.38282 0.073 0.2
H(31D) -0.07005 0.02643 0.245 0.063 0.2
H(31E) 0.06846 -0.00097 0.25062 0.063 0.2
H(31F) 0.00355 0.10391 0.24179 0.063 0.2
H(24') 0.09872 0.30921 0.47351 0.047 0.2
H(25D) -0.08261 0.25602 0.55393 0.075 0.2
H(25E) -0.04086 0.3474 0.56426 0.075 0.2
H(25F) 0.03983 0.25059 0.5912 0.075 0.2
H(26D) 0.00517 0.36036 0.35402 0.069 0.2
H(26E) -0.06566 0.40824 0.4378 0.069 0.2
H(26F) -0.10798 0.32662 0.40331 0.069 0.2
H(101) -0.0022 0.77754 0.22362 0.158 1
H(102) 0.06009 0.85671 0.17589 0.158 1
H(103) 0.01472 0.8561 0.27846 0.158 1
H(1C) 0.22039 0.85579 0.28139 0.088 1
H(104) 0.25426 0.83124 0.18362 0.088 1
H(1B) 0.13965 0.74172 0.3102 0.119 1
H(105) 0.17156 0.71969 0.21145 0.119 1
H(1D) 0.36445 0.70622 0.23022 0.128 1
H(106) 0.33332 0.73546 0.32675 0.128 1
H(107) 0.50605 0.75011 0.24294 0.115 1
H(108) 0.43871 0.82346 0.3088 0.115 1
H(109) 0.42748 0.84385 0.20555 0.115 1
H(116) 0.07139 0.20119 -0.03322 0.158 0.26
H(117) 0.16425 0.10691 -0.02132 0.158 0.26
H(118) 0.09334 0.15322 0.06325 0.158 0.26
H(110) 0.04236 -0.14458 0.00472 0.115 0.26
H(111) -0.01959 -0.13525 -0.08346 0.115 0.26
H(112) -0.09588 -0.13859 0.0103 0.115 0.26
H(119) -0.04134 0.10354 0.05704 0.119 0.26
H(120) -0.04279 0.13274 -0.04445 0.119 0.26
H(121) 0.08471 0.00897 -0.06781 0.088 0.26
H(122) 0.07009 -0.01956 0.03376 0.088 0.26
H(123) -0.07448 -0.00686 -0.08355 0.128 0.26
H(124) -0.11416 -0.01243 0.01803 0.128 0.26
H(125) -0.00951 0.12894 0.08529 0.158 0.24
H(126) 0.01676 0.18968 0.0005 0.158 0.24
H(127) 0.12246 0.12556 0.05852 0.158 0.24
H(128) 0.04933 -0.02925 0.07205 0.088 0.24
H(129) -0.07144 0.01544 0.03635 0.088 0.24
H(130) 0.01482 0.0871 -0.06191 0.119 0.24
H(131) 0.13408 0.04289 -0.03356 0.119 0.24
H(132) 0.10204 -0.09901 -0.03973 0.128 0.24
H(133) -0.00913 -0.05939 -0.07902 0.128 0.24
H(113) -0.09441 -0.1489 -0.01392 0.115 0.24
H(114) -0.04412 -0.14398 0.07346 0.115 0.24
H(115) 0.03434 -0.20159 -0.00173 0.115 0.24

loop_
_atom_type_symbol
_atom_type_description
_atom_type_scat_dispersion_real
_atom_type_scat_dispersion_imag
_atom_type_scat_source
C C 0.0181 0.0091 'Invariom modelling (Acta Cryst. A61, 314--320)'
H H 0.0000 0.0000 'Invariom modelling (Acta Cryst. A61, 314--320)'
N N 0.0311 0.0180 'Invariom modelling (Acta Cryst. A61, 314--320)'
O O 0.0492 0.0332 'Invariom modelling (Acta Cryst. A61, 314--320)'
Si Si 0.2541 0.3302 'Invariom modelling (Acta Cryst. A61, 314--320)'

loop_
_geom_angle_atom_site_label_1
_geom_angle_atom_site_label_2
_geom_angle_atom_site_label_3
_geom_angle
_geom_angle_site_symmetry_1
_geom_angle_site_symmetry_2
_geom_angle_site_symmetry_3
_geom_angle_publ_flag
SI(3) SI(2) SI(4) 89.78(3) 1_555 1_555 1_555 yes
SI(3) SI(2) O(3) 79.1(4) 1_555 1_555 1_555 yes
SI(3) SI(2) O(4) 157.8(4) 1_555 1_555 1_555 yes
SI(3) SI(2) N(1) 58.67(7) 1_555 1_555 1_555 yes
SI(3) SI(2) N(2) 58.94(7) 1_555 1_555 1_555 yes
SI(4) SI(2) O(3) 157.1(4) 1_555 1_555 1_555 yes
SI(4) SI(2) O(4) 78.6(4) 1_555 1_555 1_555 yes
SI(4) SI(2) N(1) 58.67(7) 1_555 1_555 1_555 yes
SI(4) SI(2) N(2) 59.40(7) 1_555 1_555 1_555 yes
O(3) SI(2) O(4) 117.9(6) 1_555 1_555 1_555 yes
O(3) SI(2) N(1) 98.6(4) 1_555 1_555 1_555 yes
O(3) SI(2) N(2) 127.1(4) 1_555 1_555 1_555 yes
O(4) SI(2) N(1) 126.5(4) 1_555 1_555 1_555 yes
O(4) SI(2) N(2) 98.9(4) 1_555 1_555 1_555 yes
N(1) SI(2) N(2) 86.45(9) 1_555 1_555 1_555 yes
SI(3) SI(1) SI(4) 90.12(3) 1_555 1_555 1_555 yes
SI(3) SI(1) O(1) 164.31(9) 1_555 1_555 1_555 yes
SI(3) SI(1) O(2) 79.70(8) 1_555 1_555 1_555 yes
SI(3) SI(1) N(1) 59.45(7) 1_555 1_555 1_555 yes
SI(3) SI(1) N(2) 59.41(7) 1_555 1_555 1_555 yes
SI(4) SI(1) O(1) 79.07(9) 1_555 1_555 1_555 yes
SI(4) SI(1) O(2) 165.47(8) 1_555 1_555 1_555 yes
SI(4) SI(1) N(1) 59.57(7) 1_555 1_555 1_555 yes
SI(4) SI(1) N(2) 60.02(7) 1_555 1_555 1_555 yes
O(1) SI(1) O(2) 112.85(12) 1_555 1_555 1_555 yes
O(1) SI(1) N(1) 104.98(10) 1_555 1_555 1_555 yes
O(1) SI(1) N(2) 122.17(11) 1_555 1_555 1_555 yes
O(2) SI(1) N(1) 121.60(11) 1_555 1_555 1_555 yes
O(2) SI(1) N(2) 105.61(10) 1_555 1_555 1_555 yes
N(1) SI(1) N(2) 88.53(9) 1_555 1_555 1_555 yes
SI(2) SI(3) SI(1) 91.50(4) 1_555 1_555 1_555 yes
SI(2) SI(3) O(1') 166.14(2) 1_555 1_555 1_555 yes
SI(2) SI(3) O(2') 77.82(3) 1_555 1_555 1_555 yes
SI(2) SI(3) N(1) 60.79(7) 1_555 1_555 1_555 yes
SI(2) SI(3) N(2) 60.48(7) 1_555 1_555 1_555 yes
SI(1) SI(3) O(1') 79.85(3) 1_555 1_555 1_555 yes
SI(1) SI(3) O(2') 164.71(2) 1_555 1_555 1_555 yes
SI(1) SI(3) N(1) 59.23(7) 1_555 1_555 1_555 yes
SI(1) SI(3) N(2) 59.55(6) 1_555 1_555 1_555 yes
O(1') SI(3) O(2') 112.6 1_555 1_555 1_555 yes
O(1') SI(3) N(1) 105.36(6) 1_555 1_555 1_555 yes
O(1') SI(3) N(2) 122.00(6) 1_555 1_555 1_555 yes
O(2') SI(3) N(1) 122.06(6) 1_555 1_555 1_555 yes
O(2') SI(3) N(2) 105.32(6) 1_555 1_555 1_555 yes
N(1) SI(3) N(2) 88.49(9) 1_555 1_555 1_555 yes
SI(2) SI(4) SI(1) 88.60(4) 1_555 1_555 1_555 yes
SI(2) SI(4) O(3') 79.10(3) 1_555 1_555 1_555 yes
SI(2) SI(4) O(4') 157.85(2) 1_555 1_555 1_555 yes
SI(2) SI(4) N(1) 59.38(6) 1_555 1_555 1_555 yes
SI(2) SI(4) N(2) 58.86(7) 1_555 1_555 1_555 yes
SI(1) SI(4) O(3') 156.67(2) 1_555 1_555 1_555 yes
SI(1) SI(4) O(4') 80.56(2) 1_555 1_555 1_555 yes
SI(1) SI(4) N(1) 58.03(7) 1_555 1_555 1_555 yes
SI(1) SI(4) N(2) 58.12(6) 1_555 1_555 1_555 yes
O(3') SI(4) O(4') 117.2 1_555 1_555 1_555 yes
O(3') SI(4) N(1) 98.68(6) 1_555 1_555 1_555 yes
O(3') SI(4) N(2) 127.37(6) 1_555 1_555 1_555 yes
O(4') SI(4) N(1) 126.90(6) 1_555 1_555 1_555 yes
O(4') SI(4) N(2) 99.15(6) 1_555 1_555 1_555 yes
N(1) SI(4) N(2) 86.55(9) 1_555 1_555 1_555 yes
SI(2) N(1) SI(1) 92.58(9) 1_555 1_555 1_555 yes
SI(2) N(1) SI(3) 60.54(7) 1_555 1_555 1_555 yes
SI(2) N(1) SI(4) 61.95(7) 1_555 1_555 1_555 yes
SI(2) N(1) C(1) 132.61(17) 1_555 1_555 1_555 yes
SI(1) N(1) SI(3) 61.32(7) 1_555 1_555 1_555 yes
SI(1) N(1) SI(4) 62.40(7) 1_555 1_555 1_555 yes
SI(1) N(1) C(1) 133.77(16) 1_555 1_555 1_555 yes
SI(3) N(1) SI(4) 92.83(9) 1_555 1_555 1_555 yes
SI(3) N(1) C(1) 142.60(18) 1_555 1_555 1_555 yes
SI(4) N(1) C(1) 124.55(17) 1_555 1_555 1_555 yes
SI(2) N(2) SI(1) 92.44(9) 1_555 1_555 1_555 yes
SI(2) N(2) SI(3) 60.59(7) 1_555 1_555 1_555 yes
SI(2) N(2) SI(4) 61.74(7) 1_555 1_555 1_555 yes
SI(2) N(2) C(37) 132.31(17) 1_555 1_555 1_555 yes
SI(1) N(2) SI(3) 61.03(7) 1_555 1_555 1_555 yes
SI(1) N(2) SI(4) 61.86(7) 1_555 1_555 1_555 yes
SI(1) N(2) C(37) 134.53(18) 1_555 1_555 1_555 yes
SI(3) N(2) SI(4) 92.11(9) 1_555 1_555 1_555 yes
SI(3) N(2) C(37) 128.20(18) 1_555 1_555 1_555 yes
SI(4) N(2) C(37) 139.66(19) 1_555 1_555 1_555 yes
N(1) C(1) C(2) 120.7(2) 1_555 1_555 1_555 yes
N(1) C(1) C(21) 121.7(2) 1_555 1_555 1_555 yes
C(2) C(1) C(21) 117.6(2) 1_555 1_555 1_555 yes
C(1) C(2) C(3) 121.9(2) 1_555 1_555 1_555 yes
C(1) C(2) C(18) 120.7(3) 1_555 1_555 1_555 yes
C(3) C(2) C(18) 117.3(2) 1_555 1_555 1_555 yes
C(2) C(3) C(4) 121.0(2) 1_555 1_555 1_555 yes
C(2) C(3) C(14) 119.2(2) 1_555 1_555 1_555 yes
C(4) C(3) C(14) 119.6(3) 1_555 1_555 1_555 yes
C(3) C(4) C(8) 118.8(3) 1_555 1_555 1_555 yes
C(3) C(4) C(5) 121.8(3) 1_555 1_555 1_555 yes
C(8) C(4) C(5) 119.4(3) 1_555 1_555 1_555 yes
C(4) C(8) C(9) 122.1(3) 1_555 1_555 1_555 yes
C(4) C(5) C(7) 109.3(3) 1_555 1_555 1_555 yes
C(4) C(5) C(6) 113.2(3) 1_555 1_555 1_555 yes
C(7) C(5) C(6) 109.5(3) 1_555 1_555 1_555 yes
C(8) C(9) C(10) 118.8(3) 1_555 1_555 1_555 yes
C(8) C(9) C(13) 118.1(3) 1_555 1_555 1_555 yes
C(10) C(9) C(13) 123.1(3) 1_555 1_555 1_555 yes
C(9) C(10) C(11) 113.8(3) 1_555 1_555 1_555 yes
C(9) C(10) C(12) 110.6(3) 1_555 1_555 1_555 yes
C(11) C(10) C(12) 110.0(4) 1_555 1_555 1_555 yes
C(3) C(14) C(13) 119.1(2) 1_555 1_555 1_555 yes
C(3) C(14) C(15) 120.5(2) 1_555 1_555 1_555 yes
C(13) C(14) C(15) 120.2(2) 1_555 1_555 1_555 yes
C(9) C(13) C(14) 122.1(3) 1_555 1_555 1_555 yes
C(14) C(15) C(16) 109.7(2) 1_555 1_555 1_555 yes
C(14) C(15) C(17) 114.4(2) 1_555 1_555 1_555 yes
C(16) C(15) C(17) 111.1(3) 1_555 1_555 1_555 yes
C(2) C(18) C(19) 121.9(3) 1_555 1_555 1_555 yes
C(18) C(19) C(20) 117.1(4) 1_555 1_555 1_555 yes
C(19) C(20) C(21) 122.4(3) 1_555 1_555 1_555 yes
C(1) C(21) C(20) 120.3(2) 1_555 1_555 1_555 yes
C(1) C(21) C(22) 121.26(19) 1_555 1_555 1_555 yes
C(1) C(21) C(22') 128.27(19) 1_555 1_555 1_555 yes
C(20) C(21) C(22) 118.2(2) 1_555 1_555 1_555 yes
C(20) C(21) C(22') 111.5(2) 1_555 1_555 1_555 yes
C(35) C(34) C(36) 109.3(3) 1_555 1_555 1_555 yes
C(35) C(34) C(33) 109.4(2) 1_555 1_555 1_555 yes
C(36) C(34) C(33) 114.1(2) 1_555 1_555 1_555 yes
N(2) C(37) C(38) 121.3(2) 1_555 1_555 1_555 yes
N(2) C(37) C(57) 121.1(3) 1_555 1_555 1_555 yes
C(38) C(37) C(57) 117.6(3) 1_555 1_555 1_555 yes
C(37) C(38) C(39) 122.7(3) 1_555 1_555 1_555 yes
C(37) C(38) C(54) 121.0(4) 1_555 1_555 1_555 yes
C(39) C(38) C(54) 116.2(4) 1_555 1_555 1_555 yes
C(38) C(39) C(40) 119.0(4) 1_555 1_555 1_555 yes
C(38) C(39) C(50) 120.4(5) 1_555 1_555 1_555 yes
C(40) C(39) C(50) 120.4(4) 1_555 1_555 1_555 yes
C(39) C(40) C(41) 121.7(4) 1_555 1_555 1_555 yes
C(39) C(40) C(44) 118.4(4) 1_555 1_555 1_555 yes
C(41) C(40) C(44) 119.8(4) 1_555 1_555 1_555 yes
C(40) C(41) C(42) 113.7(6) 1_555 1_555 1_555 yes
C(40) C(41) C(43) 111.3(6) 1_555 1_555 1_555 yes
C(42) C(41) C(43) 109.2(5) 1_555 1_555 1_555 yes
C(40) C(44) C(45) 122.3(5) 1_555 1_555 1_555 yes
C(44) C(45) C(46) 125.1(5) 1_555 1_555 1_555 yes
C(44) C(45) C(49) 118.4(4) 1_555 1_555 1_555 yes
C(46) C(45) C(49) 116.4(5) 1_555 1_555 1_555 yes
C(45) C(46) C(47) 110.8(7) 1_555 1_555 1_555 yes
C(45) C(46) C(48) 112.2(7) 1_555 1_555 1_555 yes
C(47) C(46) C(48) 110.8(5) 1_555 1_555 1_555 yes
C(45) C(49) C(50) 121.2(5) 1_555 1_555 1_555 yes
C(39) C(50) C(49) 119.2(5) 1_555 1_555 1_555 yes
C(39) C(50) C(51) 121.9(5) 1_555 1_555 1_555 yes
C(49) C(50) C(51) 118.8(4) 1_555 1_555 1_555 yes
C(50) C(51) C(52) 112.7(6) 1_555 1_555 1_555 yes
C(50) C(51) C(53) 109.3(6) 1_555 1_555 1_555 yes
C(52) C(51) C(53) 109.5(5) 1_555 1_555 1_555 yes
C(38) C(54) C(55) 121.1(8) 1_555 1_555 1_555 yes
C(54) C(55) C(56) 118.9(8) 1_555 1_555 1_555 yes
C(55) C(56) C(57) 121.2(8) 1_555 1_555 1_555 yes
C(37) C(57) C(56) 120.1(5) 1_555 1_555 1_555 yes
C(37) C(57) C(58) 122.4(3) 1_555 1_555 1_555 yes
C(56) C(57) C(58) 117.4(4) 1_555 1_555 1_555 yes
C(57) C(58) C(59) 121.7(3) 1_555 1_555 1_555 yes
C(57) C(58) C(69) 118.7(3) 1_555 1_555 1_555 yes
C(59) C(58) C(69) 119.5(4) 1_555 1_555 1_555 yes
C(58) C(59) C(60) 122.2(5) 1_555 1_555 1_555 yes
C(58) C(59) C(63) 119.1(5) 1_555 1_555 1_555 yes
C(60) C(59) C(63) 118.7(5) 1_555 1_555 1_555 yes
C(59) C(60) C(61) 116.4(7) 1_555 1_555 1_555 yes
C(59) C(63) C(64) 121.9(5) 1_555 1_555 1_555 yes
C(63) C(64) C(65) 121.8(5) 1_555 1_555 1_555 yes
C(63) C(64) C(68) 117.8(5) 1_555 1_555 1_555 yes
C(65) C(64) C(68) 120.4(5) 1_555 1_555 1_555 yes
C(64) C(65) C(66) 113.1(8) 1_555 1_555 1_555 yes
C(64) C(65) C(67) 109.7(8) 1_555 1_555 1_555 yes
C(66) C(65) C(67) 112.8(6) 1_555 1_555 1_555 yes
C(64) C(68) C(69) 122.4(5) 1_555 1_555 1_555 yes
C(58) C(69) C(68) 119.2(4) 1_555 1_555 1_555 yes
C(58) C(69) C(70) 120.2(5) 1_555 1_555 1_555 yes
C(68) C(69) C(70) 120.3(5) 1_555 1_555 1_555 yes
C(69) C(70) C(71) 114.8(6) 1_555 1_555 1_555 yes
C(69) C(70) C(72) 108.7(6) 1_555 1_555 1_555 yes
C(71) C(70) C(72) 108.8(5) 1_555 1_555 1_555 yes
C(27) C(28) C(29) 122.24 1_555 1_555 1_555 yes
C(27) C(28) C(32) 118.04 1_555 1_555 1_555 yes
C(29) C(28) C(32) 119.69 1_555 1_555 1_555 yes
C(28) C(27) C(23) 122.83 1_555 1_555 1_555 yes
C(21) C(22) C(23) 120.31(9) 1_555 1_555 1_555 yes
C(21) C(22) C(33) 119.19(9) 1_555 1_555 1_555 yes

loop_
_geom_bond_atom_site_label_1
_geom_bond_atom_site_label_2
_geom_bond_distance
_geom_bond_site_symmetry_1
_geom_bond_site_symmetry_2
_geom_bond_publ_flag
SI(2) SI(3) 1.7700(8) 1_555 1_555 yes
SI(2) SI(4) 1.8196(8) 1_555 1_555 yes
SI(2) O(3) 1.586(10) 1_555 1_555 yes
SI(2) O(4) 1.598(11) 1_555 1_555 yes
SI(2) N(1) 1.7743(19) 1_555 1_555 yes
SI(2) N(2) 1.768(2) 1_555 1_555 yes
SI(1) SI(3) 1.7689(8) 1_555 1_555 yes
SI(1) SI(4) 1.8101(8) 1_555 1_555 yes
SI(1) O(1) 1.627(2) 1_555 1_555 yes
SI(1) O(2) 1.627(2) 1_555 1_555 yes
SI(1) N(1) 1.733(2) 1_555 1_555 yes
SI(1) N(2) 1.7431(19) 1_555 1_555 yes
SI(3) O(1') 1.622207 1_555 1_555 yes
SI(3) O(2') 1.625612 1_555 1_555 yes
SI(3) N(1) 1.7365(19) 1_555 1_555 yes
SI(3) N(2) 1.740(2) 1_555 1_555 yes
SI(4) O(3') 1.613188 1_555 1_555 yes
SI(4) O(4') 1.615824 1_555 1_555 yes
SI(4) N(1) 1.761(2) 1_555 1_555 yes
SI(4) N(2) 1.7780(19) 1_555 1_555 yes
O(1) H(1) 0.9595 1_555 1_555 yes
O(2) H(2) 0.9595 1_555 1_555 yes
O(3) H(3) 0.9570 1_555 1_555 yes
O(4) H(4) 0.9590 1_555 1_555 yes
O(1') H(1') 0.9598 1_555 1_555 yes
O(2') H(2') 0.9598 1_555 1_555 yes
O(3') H(3') 0.9598 1_555 1_555 yes
O(4') H(4') 0.9598 1_555 1_555 yes
N(1) C(1) 1.405(3) 1_555 1_555 yes
N(2) C(37) 1.403(3) 1_555 1_555 yes
C(1) C(2) 1.417(3) 1_555 1_555 yes
C(1) C(21) 1.418(3) 1_555 1_555 yes
C(2) C(3) 1.499(3) 1_555 1_555 yes
C(2) C(18) 1.390(4) 1_555 1_555 yes
C(3) C(4) 1.414(4) 1_555 1_555 yes
C(3) C(14) 1.414(4) 1_555 1_555 yes
C(4) C(8) 1.392(4) 1_555 1_555 yes
C(4) C(5) 1.524(7) 1_555 1_555 yes
C(8) C(9) 1.395(4) 1_555 1_555 yes
C(8) H(8) 1.081 1_555 1_555 yes
C(7) C(5) 1.531(5) 1_555 1_555 yes
C(7) H(7A) 1.091 1_555 1_555 yes
C(7) H(7B) 1.092 1_555 1_555 yes
C(7) H(7C) 1.091 1_555 1_555 yes
C(6) C(5) 1.526(5) 1_555 1_555 yes
C(6) H(6A) 1.092 1_555 1_555 yes
C(6) H(6B) 1.093 1_555 1_555 yes
C(6) H(6C) 1.090 1_555 1_555 yes
C(5) H(5) 1.094 1_555 1_555 yes
C(9) C(10) 1.523(6) 1_555 1_555 yes
C(9) C(13) 1.390(4) 1_555 1_555 yes
C(10) C(11) 1.497(6) 1_555 1_555 yes
C(10) C(12) 1.518(5) 1_555 1_555 yes
C(10) H(10) 1.094 1_555 1_555 yes
C(11) H(11A) 1.089 1_555 1_555 yes
C(11) H(11B) 1.092 1_555 1_555 yes
C(11) H(11C) 1.092 1_555 1_555 yes
C(12) H(12A) 1.093 1_555 1_555 yes
C(12) H(12B) 1.091 1_555 1_555 yes
C(12) H(12C) 1.090 1_555 1_555 yes
C(14) C(13) 1.387(4) 1_555 1_555 yes
C(14) C(15) 1.521(4) 1_555 1_555 yes
C(13) H(13) 1.081 1_555 1_555 yes
C(16) C(15) 1.512(4) 1_555 1_555 yes
C(16) H(16A) 1.092 1_555 1_555 yes
C(16) H(16B) 1.089 1_555 1_555 yes
C(16) H(16C) 1.092 1_555 1_555 yes
C(15) C(17) 1.505(4) 1_555 1_555 yes
C(15) H(15) 1.093 1_555 1_555 yes
C(17) H(17A) 1.090 1_555 1_555 yes
C(17) H(17B) 1.091 1_555 1_555 yes
C(17) H(17C) 1.093 1_555 1_555 yes
C(18) C(19) 1.391(7) 1_555 1_555 yes
C(18) H(18) 1.082 1_555 1_555 yes
C(19) C(20) 1.410(7) 1_555 1_555 yes
C(19) H(19) 1.080 1_555 1_555 yes
C(20) C(21) 1.379(4) 1_555 1_555 yes
C(20) H(20) 1.081 1_555 1_555 yes
C(21) C(22) 1.504(2) 1_555 1_555 yes
C(21) C(22') 1.507(2) 1_555 1_555 yes
C(34) C(35) 1.535(4) 1_555 1_555 yes
C(34) C(36) 1.520(4) 1_555 1_555 yes
C(34) C(33) 1.485(3) 1_555 1_555 yes
C(34) H(34) 1.093 1_555 1_555 yes
C(35) H(35A) 1.092 1_555 1_555 yes
C(35) H(35B) 1.091 1_555 1_555 yes
C(35) H(35C) 1.092 1_555 1_555 yes
C(37) C(38) 1.421(5) 1_555 1_555 yes
C(37) C(57) 1.419(4) 1_555 1_555 yes
C(36) H(36A) 1.091 1_555 1_555 yes
C(36) H(36B) 1.090 1_555 1_555 yes
C(36) H(36C) 1.091 1_555 1_555 yes
C(38) C(39) 1.496(6) 1_555 1_555 yes
C(38) C(54) 1.388(10) 1_555 1_555 yes
C(39) C(40) 1.400(9) 1_555 1_555 yes
C(39) C(50) 1.407(6) 1_555 1_555 yes
C(40) C(41) 1.516(8) 1_555 1_555 yes
C(40) C(44) 1.400(9) 1_555 1_555 yes
C(41) C(42) 1.523(10) 1_555 1_555 yes
C(41) C(43) 1.520(10) 1_555 1_555 yes
C(41) H(41) 1.094 1_555 1_555 yes
C(42) H(42A) 1.089 1_555 1_555 yes
C(42) H(42B) 1.091 1_555 1_555 yes
C(42) H(42C) 1.091 1_555 1_555 yes
C(43) H(43A) 1.091 1_555 1_555 yes
C(43) H(43B) 1.089 1_555 1_555 yes
C(43) H(43C) 1.085 1_555 1_555 yes
C(44) C(45) 1.390(10) 1_555 1_555 yes
C(44) H(44) 1.082 1_555 1_555 yes
C(45) C(46) 1.524(8) 1_555 1_555 yes
C(45) C(49) 1.390(10) 1_555 1_555 yes
C(46) C(47) 1.495(11) 1_555 1_555 yes
C(46) C(48) 1.520(13) 1_555 1_555 yes
C(46) H(46) 1.093 1_555 1_555 yes
C(47) H(47A) 1.087 1_555 1_555 yes
C(47) H(47B) 1.094 1_555 1_555 yes
C(47) H(47C) 1.094 1_555 1_555 yes
C(48) H(48A) 1.082 1_555 1_555 yes
C(48) H(48B) 1.088 1_555 1_555 yes
C(48) H(48C) 1.087 1_555 1_555 yes
C(49) C(50) 1.405(9) 1_555 1_555 yes
C(49) H(49) 1.079 1_555 1_555 yes
C(50) C(51) 1.535(9) 1_555 1_555 yes
C(51) C(52) 1.538(8) 1_555 1_555 yes
C(51) C(53) 1.530(9) 1_555 1_555 yes
C(51) H(51) 1.094 1_555 1_555 yes
C(52) H(52A) 1.091 1_555 1_555 yes
C(52) H(52B) 1.092 1_555 1_555 yes
C(52) H(52C) 1.091 1_555 1_555 yes
C(53) H(53A) 1.090 1_555 1_555 yes
C(53) H(53B) 1.092 1_555 1_555 yes
C(53) H(53C) 1.089 1_555 1_555 yes
C(54) C(55) 1.392(11) 1_555 1_555 yes
C(54) H(54) 1.081 1_555 1_555 yes
C(55) C(56) 1.394(12) 1_555 1_555 yes
C(55) H(55) 1.078 1_555 1_555 yes
C(56) C(57) 1.405(10) 1_555 1_555 yes
C(56) H(56) 1.079 1_555 1_555 yes
C(57) C(58) 1.496(5) 1_555 1_555 yes
C(58) C(59) 1.402(6) 1_555 1_555 yes
C(58) C(69) 1.419(6) 1_555 1_555 yes
C(59) C(60) 1.513(11) 1_555 1_555 yes
C(59) C(63) 1.402(11) 1_555 1_555 yes
C(60) C(61) 1.523(12) 1_555 1_555 yes
C(60) H(60) 1.098 1_555 1_555 yes
C(61) H(61A) 1.084 1_555 1_555 yes
C(61) H(61B) 1.087 1_555 1_555 yes
C(61) H(61C) 1.087 1_555 1_555 yes
C(62) H(62A) 1.090 1_555 1_555 yes
C(62) H(62B) 1.086 1_555 1_555 yes
C(62) H(62C) 1.090 1_555 1_555 yes
C(63) C(64) 1.399(13) 1_555 1_555 yes
C(63) H(63) 1.080 1_555 1_555 yes
C(64) C(65) 1.525(11) 1_555 1_555 yes
C(64) C(68) 1.387(12) 1_555 1_555 yes
C(65) C(66) 1.513(13) 1_555 1_555 yes
C(65) C(67) 1.535(10) 1_555 1_555 yes
C(65) H(65) 1.096 1_555 1_555 yes
C(66) H(66A) 1.084 1_555 1_555 yes
C(66) H(66B) 1.086 1_555 1_555 yes
C(66) H(66C) 1.086 1_555 1_555 yes
C(67) H(67A) 1.094 1_555 1_555 yes
C(67) H(67B) 1.089 1_555 1_555 yes
C(67) H(67C) 1.090 1_555 1_555 yes
C(68) C(69) 1.388(10) 1_555 1_555 yes
C(68) H(68) 1.080 1_555 1_555 yes
C(69) C(70) 1.521(9) 1_555 1_555 yes
C(70) C(71) 1.524(9) 1_555 1_555 yes
C(70) C(72) 1.531(8) 1_555 1_555 yes
C(70) H(70) 1.093 1_555 1_555 yes
C(71) H(71A) 1.090 1_555 1_555 yes
C(71) H(71B) 1.087 1_555 1_555 yes
C(71) H(71C) 1.088 1_555 1_555 yes
C(72) H(72A) 1.092 1_555 1_555 yes
C(72) H(72B) 1.093 1_555 1_555 yes
C(72) H(72C) 1.091 1_555 1_555 yes
C(28) C(29) 1.520446 1_555 1_555 yes
C(27) H(27) 1.082 1_555 1_555 yes
C(26) C(24) 1.511154 1_555 1_555 yes
C(26) H(26A) 1.091 1_555 1_555 yes
C(26) H(26B) 1.091 1_555 1_555 yes
C(26) H(26C) 1.091 1_555 1_555 yes
C(22) C(23) 1.422161 1_555 1_555 yes
C(23) C(24) 1.523319 1_555 1_555 yes
C(25) H(25A) 1.091 1_555 1_555 yes
C(25) H(25B) 1.091 1_555 1_555 yes
C(25) H(25C) 1.091 1_555 1_555 yes
C(24) H(24) 1.093 1_555 1_555 yes
C(29) C(30) 1.518865 1_555 1_555 yes
C(29) C(31) 1.523102 1_555 1_555 yes
C(29) H(29) 1.093 1_555 1_555 yes
C(30) H(30A) 1.091 1_555 1_555 yes
C(30) H(30B) 1.091 1_555 1_555 yes
C(30) H(30C) 1.091 1_555 1_555 yes
C(31) H(31A) 1.091 1_555 1_555 yes
C(31) H(31B) 1.091 1_555 1_555 yes
C(31) H(31C) 1.091 1_555 1_555 yes
C(32) C(33) 1.398558 1_555 1_555 yes
C(32) H(32) 1.082 1_555 1_555 yes
C(22') C(23') 1.389524 1_555 1_555 yes
C(23') C(24') 1.476339 1_555 1_555 yes
C(27') C(28') 1.389678 1_555 1_555 yes
C(27') H(27') 1.082 1_555 1_555 yes
C(28') C(32') 1.389526 1_555 1_555 yes
C(32') C(33') 1.389819 1_555 1_555 yes
C(32') H(32') 1.082 1_555 1_555 yes
C(29') H(29') 1.093 1_555 1_555 yes
C(30') H(30D) 1.091 1_555 1_555 yes
C(30') H(30E) 1.091 1_555 1_555 yes
C(30') H(30F) 1.091 1_555 1_555 yes
C(31') H(31A) 1.094 1_555 1_555 yes
C(31') H(31D) 1.091 1_555 1_555 yes
C(31') H(31E) 1.091 1_555 1_555 yes
C(31') H(31F) 1.091 1_555 1_555 yes
C(24') C(25') 1.433079 1_555 1_555 yes
C(24') H(24') 1.008 1_555 1_555 yes
C(25') H(25C) 1.114 1_555 1_555 yes
C(25') H(25D) 1.091 1_555 1_555 yes
C(25') H(25E) 1.091 1_555 1_555 yes
C(25') H(25F) 1.091 1_555 1_555 yes
C(26') H(26D) 1.091 1_555 1_555 yes
C(26') H(26E) 1.091 1_555 1_555 yes
C(26') H(26F) 1.091 1_555 1_555 yes
C(1A) C(1B) 1.451415 1_555 1_555 yes
C(1A) H(101) 1.091 1_555 1_555 yes
C(1A) H(102) 1.091 1_555 1_555 yes
C(1A) H(103) 1.091 1_555 1_555 yes
C(1C) C(1B) 1.434167 1_555 1_555 yes
C(1C) C(1D) 1.442525 1_555 1_555 yes
C(1C) H(1C) 1.094 1_555 1_555 yes
C(1C) H(104) 1.094 1_555 1_555 yes
C(1B) H(1B) 1.094 1_555 1_555 yes
C(1B) H(105) 1.094 1_555 1_555 yes
C(1D) C(1E) 1.449647 1_555 1_555 yes
C(1D) H(1D) 1.094 1_555 1_555 yes
C(1D) H(106) 1.094 1_555 1_555 yes
C(1E) H(107) 1.091 1_555 1_555 yes
C(1E) H(108) 1.091 1_555 1_555 yes
C(1E) H(109) 1.091 1_555 1_555 yes
C(2A) C(2B) 1.441704 1_555 1_555 yes
C(2A) H(116) 1.091 1_555 1_555 yes
C(2A) H(117) 1.091 1_555 1_555 yes
C(2A) H(118) 1.091 1_555 1_555 yes
C(2A) H(126) 1.091 1_555 1_555 yes
C(2A) H(127) 1.091 1_555 1_555 yes
C(2E) C(2D) 1.429267 1_555 1_555 yes
C(2E) H(110) 1.091 1_555 1_555 yes
C(2E) H(111) 1.091 1_555 1_555 yes
C(2E) H(112) 1.091 1_555 1_555 yes
C(2E) H(113) 1.091 1_555 1_555 yes
C(2B) C(2C) 1.438415 1_555 1_555 yes
C(2B) H(119) 1.094 1_555 1_555 yes
C(2B) H(120) 1.094 1_555 1_555 yes
C(2B) H(130) 1.094 1_555 1_555 yes
C(2C) C(2D) 1.410797 1_555 1_555 yes
C(2C) H(121) 1.094 1_555 1_555 yes
C(2C) H(122) 1.094 1_555 1_555 yes
C(2D) H(123) 1.094 1_555 1_555 yes
C(2D) H(124) 1.094 1_555 1_555 yes
C(2D) H(133) 1.094 1_555 1_555 yes
C(3A) C(3B) 1.440208 1_555 1_555 yes
C(3A) C(3D) 1.453771 1_555 2_555 yes
C(3A) H(125) 1.091 1_555 1_555 yes
C(3A) H(126) 1.092 1_555 1_555 yes
C(3C) C(3B) 1.415603 1_555 1_555 yes
C(3C) C(3D) 1.412754 1_555 1_555 yes
C(3C) H(128) 1.093 1_555 1_555 yes
C(3C) H(129) 1.093 1_555 1_555 yes
C(3B) H(131) 1.093 1_555 1_555 yes
C(3D) C(3E) 1.440462 1_555 1_555 yes
C(3D) H(132) 1.094 1_555 1_555 yes
C(3E) H(113) 1.067 1_555 1_555 yes
C(3E) H(114) 1.091 1_555 1_555 yes
C(3E) H(115) 1.091 1_555 1_555 yes
